data_1514737
loop_
_publ_author_name
'Lee, Min Hee'
'Yoon, Byungkwon'
'Kim, Jong Seung'
'Sessler, Jonathan L.'

_publ_section_title
;
 Naphthalimide trifluoroacetyl acetonate: a hydrazine-selective
 chemodosimetric sensor
;
_journal_issue 11
_journal_name_full 'Chemical Science'
_journal_page_first 4121
_journal_paper_doi 10.1039/c3sc51813b
_journal_volume 4
_journal_year 2013
_chemical_formula_moiety 'C20 H16 F3 N3 O2, H2 O'
_chemical_formula_sum 'C20 H18 F3 N3 O3'
_chemical_formula_weight 405.37
_chemical_name_systematic
;
 ?
;
_space_group_IT_number 15
_symmetry_cell_setting monoclinic
_symmetry_space_group_name_Hall '-C 2yc'
_symmetry_space_group_name_H-M 'C 1 2/c 1'
_atom_sites_solution_hydrogens geom
_atom_sites_solution_primary direct
_atom_sites_solution_secondary difmap
_audit_creation_method SHELXL-97
_cell_angle_alpha 90.00
_cell_angle_beta 99.010(7)
_cell_angle_gamma 90.00
_cell_formula_units_Z 8
_cell_length_a 27.371(2)
_cell_length_b 7.0453(6)
_cell_length_c 18.8951(14)
_cell_measurement_reflns_used 2403
_cell_measurement_temperature 153(2)
_cell_measurement_theta_max 21.1
_cell_measurement_theta_min 2.1
_cell_volume 3598.7(5)
_computing_cell_refinement 'Apex II release 2010, Bruker AXS, Inc.'
_computing_data_collection 'Apex II release 2010, Bruker AXS, Inc.'
_computing_data_reduction 'Apex II release 2010, Bruker AXS, Inc.'
_computing_molecular_graphics 'XP SHELXTL/PC, Siemens Analytical'
_computing_structure_refinement 'XL SHELXTL/PC, Siemens Analytical'
_computing_structure_solution
;

SIR97 - Altomare A., Burla M.C., Camalli M., Cascarano G.L., Giacovazzo C., 
Guagliardi A., Moliterni A.G.G., Polidori G.,Spagna R.
;
_diffrn_ambient_temperature 153(2)
_diffrn_measured_fraction_theta_full 0.999
_diffrn_measured_fraction_theta_max 0.999
_diffrn_measurement_device_type 'Nonius KappaCCD with Bruker Apex II detector'
_diffrn_measurement_method '\w and \f-scans'
_diffrn_radiation_monochromator graphite
_diffrn_radiation_source 'fine-focus sealed tube'
_diffrn_radiation_type MoK\a
_diffrn_radiation_wavelength 0.71073
_diffrn_reflns_av_R_equivalents 0.1522
_diffrn_reflns_av_sigmaI/netI 0.1347
_diffrn_reflns_limit_h_max 32
_diffrn_reflns_limit_h_min -32
_diffrn_reflns_limit_k_max 8
_diffrn_reflns_limit_k_min -8
_diffrn_reflns_limit_l_max 22
_diffrn_reflns_limit_l_min -22
_diffrn_reflns_number 32499
_diffrn_reflns_theta_full 24.97
_diffrn_reflns_theta_max 24.97
_diffrn_reflns_theta_min 2.18
_exptl_absorpt_coefficient_mu 0.123
_exptl_absorpt_correction_T_max 1.00
_exptl_absorpt_correction_T_min 0.865
_exptl_absorpt_correction_type multi-scan
_exptl_absorpt_process_details
;
SADABS. Apex II release 2010, Bruker AXS, Inc.
;
_exptl_crystal_density_diffrn 1.496
_exptl_crystal_density_method 'not measured'
_exptl_crystal_F_000 1680
_refine_diff_density_max 0.227
_refine_diff_density_min -0.244
_refine_diff_density_rms 0.057
_refine_ls_extinction_coef 0.00102(9)
_refine_ls_extinction_expression Fc^*^=kFc[1+0.001xFc^2^\l^3^/sin(2\q)]^-1/4^
_refine_ls_extinction_method SHELXL
_refine_ls_goodness_of_fit_ref 0.967
_refine_ls_hydrogen_treatment mixed
_refine_ls_matrix_type full
_refine_ls_number_parameters 276
_refine_ls_number_reflns 3159
_refine_ls_number_restraints 0
_refine_ls_restrained_S_all 0.967
_refine_ls_R_factor_all 0.1192
_refine_ls_R_factor_gt 0.0421
_refine_ls_shift/su_max 0.007
_refine_ls_shift/su_mean 0.001
_refine_ls_structure_factor_coef Fsqd
_refine_ls_weighting_details 'calc w=1/[\s^2^(Fo^2^)+(0.0117P)^2^+0.0000P] where P=(Fo^2^+2Fc^2^)/3'
_refine_ls_weighting_scheme calc
_refine_ls_wR_factor_gt 0.0595
_refine_ls_wR_factor_ref 0.0670
_reflns_number_gt 1517
_reflns_number_total 3159
_reflns_threshold_expression >2sigma(I)
_cod_data_source_file c3sc51813b.txt
_cod_data_source_block shelxl
_cod_depositor_comments
;
The following automatic conversions were performed:

'_symmetry_cell_setting' value 'Monoclinic' changed to 'monoclinic'
according to
/usr/data/users/saulius/automatic-downloads/retrospective/RSC/lib/dictionaries/cif_core.dic
dictionary named 'cif_core.dic' version 2.4.2 from 2011-04-26.

Automatic conversion script
Id: cif_fix_values 2281 2013-09-26 08:29:07Z andrius 
;
_cod_original_cell_volume 3598.8(5)
_cod_original_sg_symbol_H-M C2/c
_cod_database_code 1514737

loop_
_symmetry_equiv_pos_as_xyz
'x, y, z'
'-x, y, -z+1/2'
'x+1/2, y+1/2, z'
'-x+1/2, y+1/2, -z+1/2'
'-x, -y, -z'
'x, -y, z-1/2'
'-x+1/2, -y+1/2, -z'
'x+1/2, -y+1/2, z-1/2'

loop_
_atom_site_label
_atom_site_type_symbol
_atom_site_fract_x
_atom_site_fract_y
_atom_site_fract_z
_atom_site_U_iso_or_equiv
_atom_site_adp_type
_atom_site_occupancy
_atom_site_symmetry_multiplicity
_atom_site_calc_flag
_atom_site_refinement_flags
C1 C 0.30917(10) 0.5279(4) 0.42576(15) 0.0180(8) Uani 1 1 d .
C2 C 0.27302(10) 0.5141(4) 0.47575(14) 0.0141(7) Uani 1 1 d .
C3 C 0.28821(9) 0.5523(4) 0.54683(14) 0.0172(7) Uani 1 1 d .
H3 H 0.3216 0.5874 0.5632 0.021 Uiso 1 1 calc R
C4 C 0.25461(9) 0.5398(4) 0.59554(14) 0.0185(8) Uani 1 1 d .
H4 H 0.2655 0.5645 0.6449 0.022 Uiso 1 1 calc R
C5 C 0.20637(10) 0.4923(4) 0.57255(14) 0.0171(7) Uani 1 1 d .
H5 H 0.1842 0.4848 0.6064 0.020 Uiso 1 1 calc R
C6 C 0.18861(9) 0.4540(4) 0.49961(14) 0.0150(7) Uani 1 1 d .
C7 C 0.13881(9) 0.4028(4) 0.47180(15) 0.0163(7) Uani 1 1 d .
C8 C 0.12622(10) 0.3569(4) 0.40054(15) 0.0197(8) Uani 1 1 d .
H8 H 0.0935 0.3157 0.3831 0.024 Uiso 1 1 calc R
C9 C 0.16064(10) 0.3696(4) 0.35299(15) 0.0191(8) Uani 1 1 d .
H9 H 0.1508 0.3406 0.3037 0.023 Uiso 1 1 calc R
C10 C 0.20839(10) 0.4237(4) 0.37751(14) 0.0144(7) Uani 1 1 d .
C11 C 0.24368(10) 0.4404(4) 0.32569(15) 0.0175(7) Uani 1 1 d .
C12 C 0.22348(9) 0.4638(4) 0.45060(14) 0.0139(7) Uani 1 1 d .
C13 C 0.32717(9) 0.5149(4) 0.30191(13) 0.0187(8) Uani 1 1 d .
H13A H 0.3535 0.6056 0.3215 0.022 Uiso 1 1 calc R
H13B H 0.3095 0.5686 0.2566 0.022 Uiso 1 1 calc R
C14 C 0.35070(10) 0.3282(4) 0.28610(14) 0.0224(8) Uani 1 1 d .
H14A H 0.3244 0.2337 0.2709 0.027 Uiso 1 1 calc R
H14B H 0.3711 0.2806 0.3304 0.027 Uiso 1 1 calc R
C15 C 0.38324(10) 0.3478(4) 0.22718(14) 0.0260(8) Uani 1 1 d .
H15A H 0.3933 0.2196 0.2137 0.031 Uiso 1 1 calc R
H15B H 0.3633 0.4055 0.1843 0.031 Uiso 1 1 calc R
C16 C 0.42921(10) 0.4670(4) 0.24899(15) 0.0371(9) Uani 1 1 d .
H16A H 0.4196 0.5956 0.2610 0.056 Uiso 1 1 calc R
H16B H 0.4483 0.4728 0.2092 0.056 Uiso 1 1 calc R
H16C H 0.4495 0.4098 0.2909 0.056 Uiso 1 1 calc R
C17 C 0.10031(10) 0.4052(4) 0.51873(14) 0.0178(7) Uani 1 1 d .
C18 C 0.08932(9) 0.5320(4) 0.56882(13) 0.0179(7) Uani 1 1 d .
H18 H 0.1068 0.6446 0.5846 0.021 Uiso 1 1 calc R
C19 C 0.04713(10) 0.4604(4) 0.59152(14) 0.0178(7) Uani 1 1 d .
C20 C 0.02039(11) 0.5376(5) 0.64690(16) 0.0265(8) Uani 1 1 d .
N1 N 0.29217(8) 0.4943(3) 0.35339(11) 0.0142(6) Uani 1 1 d .
N2 N 0.06504(8) 0.2671(4) 0.51357(13) 0.0220(7) Uani 1 1 d .
N3 N 0.03172(8) 0.2979(3) 0.55859(12) 0.0230(7) Uani 1 1 d .
O1 O 0.35265(6) 0.5698(3) 0.44528(9) 0.0228(5) Uani 1 1 d .
O2 O 0.23196(6) 0.4088(3) 0.26155(10) 0.0231(5) Uani 1 1 d .
O1W O 0.44058(11) 0.5758(4) 0.55606(13) 0.0299(6) Uani 1 1 d .
F1 F 0.00419(6) 0.7159(3) 0.63248(9) 0.0368(5) Uani 1 1 d .
F2 F -0.01911(6) 0.4340(3) 0.65584(9) 0.0474(6) Uani 1 1 d .
F3 F 0.04948(6) 0.5474(3) 0.71124(8) 0.0386(5) Uani 1 1 d .
H1WA H 0.4721(15) 0.643(6) 0.559(2) 0.125(18) Uiso 1 1 d .
H2N H 0.0632(10) 0.154(4) 0.4873(15) 0.048(11) Uiso 1 1 d .
H1WB H 0.4208(15) 0.636(6) 0.534(2) 0.11(2) Uiso 1 1 d .

loop_
_atom_site_aniso_label
_atom_site_aniso_U_11
_atom_site_aniso_U_22
_atom_site_aniso_U_33
_atom_site_aniso_U_23
_atom_site_aniso_U_13
_atom_site_aniso_U_12
C1 0.0204(19) 0.0128(19) 0.021(2) 0.0024(16) 0.0042(16) 0.0025(16)
C2 0.0168(17) 0.0103(19) 0.0158(18) 0.0027(14) 0.0046(15) -0.0001(14)
C3 0.0149(16) 0.0163(19) 0.0192(18) 0.0000(16) -0.0010(15) 0.0012(14)
C4 0.0214(18) 0.020(2) 0.0130(17) 0.0004(15) 0.0009(15) 0.0023(16)
C5 0.0202(18) 0.0181(19) 0.0141(18) 0.0037(15) 0.0066(14) 0.0051(15)
C6 0.0186(17) 0.0097(17) 0.0173(18) 0.0036(15) 0.0043(15) 0.0019(15)
C7 0.0114(17) 0.0170(19) 0.0214(19) 0.0023(15) 0.0049(15) -0.0001(14)
C8 0.0130(17) 0.021(2) 0.024(2) -0.0011(15) 0.0014(16) -0.0009(14)
C9 0.0210(19) 0.019(2) 0.0178(19) -0.0006(15) 0.0032(16) 0.0028(15)
C10 0.0130(17) 0.0144(18) 0.0170(19) 0.0017(15) 0.0056(15) 0.0002(15)
C11 0.0182(18) 0.0140(18) 0.0206(19) 0.0005(16) 0.0042(16) 0.0019(15)
C12 0.0142(17) 0.0110(18) 0.0172(18) 0.0011(15) 0.0048(15) 0.0005(14)
C13 0.0163(16) 0.023(2) 0.0181(18) 0.0021(15) 0.0073(14) -0.0022(15)
C14 0.0210(17) 0.023(2) 0.0240(19) 0.0000(15) 0.0068(15) 0.0021(15)
C15 0.0230(18) 0.029(2) 0.027(2) -0.0032(16) 0.0093(16) 0.0048(16)
C16 0.0247(19) 0.050(3) 0.039(2) 0.0016(19) 0.0138(16) -0.0037(18)
C17 0.0125(17) 0.020(2) 0.0205(19) 0.0011(16) 0.0018(15) -0.0034(16)
C18 0.0185(17) 0.0144(18) 0.0213(18) -0.0047(15) 0.0051(14) -0.0047(15)
C19 0.0158(18) 0.0193(19) 0.0187(18) -0.0007(16) 0.0041(15) 0.0007(16)
C20 0.0230(19) 0.027(2) 0.030(2) 0.0004(18) 0.0058(18) -0.0049(18)
N1 0.0132(13) 0.0178(16) 0.0126(14) 0.0004(12) 0.0051(12) -0.0014(11)
N2 0.0207(16) 0.0229(18) 0.0239(17) -0.0057(15) 0.0079(14) -0.0028(14)
N3 0.0182(14) 0.0344(18) 0.0184(16) 0.0008(14) 0.0089(13) -0.0002(14)
O1 0.0141(12) 0.0312(14) 0.0225(12) 0.0001(11) 0.0014(10) -0.0019(11)
O2 0.0211(12) 0.0345(14) 0.0130(12) -0.0024(11) 0.0005(10) -0.0045(10)
O1W 0.0292(16) 0.0281(16) 0.0322(15) -0.0034(13) 0.0047(13) -0.0039(14)
F1 0.0379(11) 0.0352(13) 0.0373(12) -0.0044(10) 0.0062(9) 0.0130(10)
F2 0.0407(11) 0.0513(13) 0.0585(13) -0.0189(11) 0.0334(10) -0.0179(11)
F3 0.0404(11) 0.0558(14) 0.0188(10) -0.0022(10) 0.0019(9) 0.0084(10)

loop_
_atom_type_symbol
_atom_type_description
_atom_type_scat_dispersion_real
_atom_type_scat_dispersion_imag
_atom_type_scat_source
C C 0.0033 0.0016 'International Tables Vol C Tables 4.2.6.8 and 6.1.1.4'
H H 0.0000 0.0000 'International Tables Vol C Tables 4.2.6.8 and 6.1.1.4'
N N 0.0061 0.0033 'International Tables Vol C Tables 4.2.6.8 and 6.1.1.4'
O O 0.0106 0.0060 'International Tables Vol C Tables 4.2.6.8 and 6.1.1.4'
F F 0.0171 0.0103 'International Tables Vol C Tables 4.2.6.8 and 6.1.1.4'

loop_
_geom_angle_atom_site_label_1
_geom_angle_atom_site_label_2
_geom_angle_atom_site_label_3
_geom_angle
O1 C1 N1 119.7(2)
O1 C1 C2 122.7(3)
N1 C1 C2 117.6(3)
C3 C2 C12 120.6(2)
C3 C2 C1 119.0(3)
C12 C2 C1 120.5(3)
C2 C3 C4 120.1(3)
C2 C3 H3 119.9
C4 C3 H3 119.9
C5 C4 C3 120.5(3)
C5 C4 H4 119.7
C3 C4 H4 119.7
C4 C5 C6 121.6(2)
C4 C5 H5 119.2
C6 C5 H5 119.2
C5 C6 C7 124.7(2)
C5 C6 C12 117.3(2)
C7 C6 C12 117.9(2)
C8 C7 C6 119.9(2)
C8 C7 C17 119.8(2)
C6 C7 C17 120.3(2)
C7 C8 C9 121.5(3)
C7 C8 H8 119.3
C9 C8 H8 119.3
C10 C9 C8 120.1(3)
C10 C9 H9 119.9
C8 C9 H9 119.9
C9 C10 C12 120.4(2)
C9 C10 C11 118.9(3)
C12 C10 C11 120.7(2)
O2 C11 N1 120.4(2)
O2 C11 C10 122.8(3)
N1 C11 C10 116.8(2)
C10 C12 C2 120.0(2)
C10 C12 C6 120.2(2)
C2 C12 C6 119.8(3)
N1 C13 C14 112.6(2)
N1 C13 H13A 109.1
C14 C13 H13A 109.1
N1 C13 H13B 109.1
C14 C13 H13B 109.1
H13A C13 H13B 107.8
C13 C14 C15 112.2(2)
C13 C14 H14A 109.2
C15 C14 H14A 109.2
C13 C14 H14B 109.2
C15 C14 H14B 109.2
H14A C14 H14B 107.9
C16 C15 C14 113.8(2)
C16 C15 H15A 108.8
C14 C15 H15A 108.8
C16 C15 H15B 108.8
C14 C15 H15B 108.8
H15A C15 H15B 107.7
C15 C16 H16A 109.5
C15 C16 H16B 109.5
H16A C16 H16B 109.5
C15 C16 H16C 109.5
H16A C16 H16C 109.5
H16B C16 H16C 109.5
N2 C17 C18 106.6(2)
N2 C17 C7 120.8(3)
C18 C17 C7 132.5(3)
C17 C18 C19 105.1(2)
C17 C18 H18 127.5
C19 C18 H18 127.5
N3 C19 C18 112.6(2)
N3 C19 C20 119.4(2)
C18 C19 C20 128.0(3)
F2 C20 F1 106.7(2)
F2 C20 F3 106.8(2)
F1 C20 F3 105.3(3)
F2 C20 C19 113.0(3)
F1 C20 C19 112.7(2)
F3 C20 C19 111.8(2)
C1 N1 C11 124.3(2)
C1 N1 C13 118.6(2)
C11 N1 C13 117.1(2)
N3 N2 C17 112.2(2)
N3 N2 H2N 118.8(16)
C17 N2 H2N 128.7(16)
C19 N3 N2 103.5(2)
H1WA O1W H1WB 108(4)

loop_
_geom_bond_atom_site_label_1
_geom_bond_atom_site_label_2
_geom_bond_distance
C1 O1 1.226(3)
C1 N1 1.394(3)
C1 C2 1.474(3)
C2 C3 1.369(3)
C2 C12 1.410(3)
C3 C4 1.402(3)
C3 H3 0.9500
C4 C5 1.365(3)
C4 H4 0.9500
C5 C6 1.414(3)
C5 H5 0.9500
C6 C7 1.428(3)
C6 C12 1.432(3)
C7 C8 1.375(3)
C7 C17 1.480(3)
C8 C9 1.403(3)
C8 H8 0.9500
C9 C10 1.371(3)
C9 H9 0.9500
C10 C12 1.407(3)
C10 C11 1.484(3)
C11 O2 1.224(3)
C11 N1 1.401(3)
C13 N1 1.475(3)
C13 C14 1.515(3)
C13 H13A 0.9900
C13 H13B 0.9900
C14 C15 1.537(3)
C14 H14A 0.9900
C14 H14B 0.9900
C15 C16 1.516(3)
C15 H15A 0.9900
C15 H15B 0.9900
C16 H16A 0.9800
C16 H16B 0.9800
C16 H16C 0.9800
C17 N2 1.363(3)
C17 C18 1.369(3)
C18 C19 1.388(3)
C18 H18 0.9500
C19 N3 1.339(3)
C19 C20 1.472(3)
C20 F2 1.337(3)
C20 F1 1.346(3)
C20 F3 1.347(3)
N2 N3 1.358(3)
N2 H2N 0.93(3)
O1W H1WA 0.98(4)
O1W H1WB 0.76(4)

loop_
_geom_hbond_atom_site_label_D
_geom_hbond_atom_site_label_H
_geom_hbond_atom_site_label_A
_geom_hbond_distance_DH
_geom_hbond_distance_HA
_geom_hbond_distance_DA
_geom_hbond_angle_DHA
_geom_hbond_site_symmetry_A
O1W H1WB O1 0.76(4) 2.35(4) 2.932(3) 134(4) .
O1W H1WA N3 0.98(4) 1.96(4) 2.939(3) 174(3) 3
N2 H2N O1W 0.93(3) 1.81(3) 2.744(3) 175(3) 7_556

loop_
_geom_torsion_atom_site_label_1
_geom_torsion_atom_site_label_2
_geom_torsion_atom_site_label_3
_geom_torsion_atom_site_label_4
_geom_torsion
O1 C1 C2 C3 1.0(4)
N1 C1 C2 C3 -177.9(2)
O1 C1 C2 C12 -179.5(3)
N1 C1 C2 C12 1.6(4)
C12 C2 C3 C4 0.7(4)
C1 C2 C3 C4 -179.8(2)
C2 C3 C4 C5 -1.0(4)
C3 C4 C5 C6 0.1(4)
C4 C5 C6 C7 179.7(3)
C4 C5 C6 C12 1.0(4)
C5 C6 C7 C8 -175.9(3)
C12 C6 C7 C8 2.8(4)
C5 C6 C7 C17 6.2(4)
C12 C6 C7 C17 -175.1(2)
C6 C7 C8 C9 -3.7(4)
C17 C7 C8 C9 174.2(2)
C7 C8 C9 C10 1.8(4)
C8 C9 C10 C12 1.1(4)
C8 C9 C10 C11 -178.5(2)
C9 C10 C11 O2 0.4(4)
C12 C10 C11 O2 -179.2(3)
C9 C10 C11 N1 -179.4(2)
C12 C10 C11 N1 1.0(4)
C9 C10 C12 C2 178.1(2)
C11 C10 C12 C2 -2.2(4)
C9 C10 C12 C6 -1.9(4)
C11 C10 C12 C6 177.7(3)
C3 C2 C12 C10 -179.6(3)
C1 C2 C12 C10 0.9(4)
C3 C2 C12 C6 0.5(4)
C1 C2 C12 C6 -179.0(2)
C5 C6 C12 C10 178.8(3)
C7 C6 C12 C10 0.0(4)
C5 C6 C12 C2 -1.3(4)
C7 C6 C12 C2 179.9(2)
N1 C13 C14 C15 174.6(2)
C13 C14 C15 C16 67.3(3)
C8 C7 C17 N2 41.6(4)
C6 C7 C17 N2 -140.5(3)
C8 C7 C17 C18 -134.2(3)
C6 C7 C17 C18 43.6(5)
N2 C17 C18 C19 0.2(3)
C7 C17 C18 C19 176.4(3)
C17 C18 C19 N3 0.1(3)
C17 C18 C19 C20 177.7(3)
N3 C19 C20 F2 -2.6(4)
C18 C19 C20 F2 180.0(3)
N3 C19 C20 F1 -123.6(3)
C18 C19 C20 F1 58.9(4)
N3 C19 C20 F3 118.0(3)
C18 C19 C20 F3 -59.5(4)
O1 C1 N1 C11 178.1(2)
C2 C1 N1 C11 -2.9(4)
O1 C1 N1 C13 -1.4(4)
C2 C1 N1 C13 177.5(2)
O2 C11 N1 C1 -178.1(3)
C10 C11 N1 C1 1.7(4)
O2 C11 N1 C13 1.4(4)
C10 C11 N1 C13 -178.8(2)
C14 C13 N1 C1 95.0(3)
C14 C13 N1 C11 -84.6(3)
C18 C17 N2 N3 -0.4(3)
C7 C17 N2 N3 -177.2(2)
C18 C19 N3 N2 -0.4(3)
C20 C19 N3 N2 -178.2(2)
C17 N2 N3 C19 0.5(3)
